data_7119958
loop_
_publ_author_name
'Khorasani, S.'
'Fernandes, M. A.'

_publ_section_title
;
 A synthetic co-crystal prepared by cooperative
 single-crystal-to-single-crystal solid-state Diels-Alder reaction.
;
_journal_issue 36
_journal_name_full 'Chemical communications (Cambridge, England)'
_journal_page_first 4969
_journal_page_last 4972
_journal_paper_doi 10.1039/c6cc07628a
_journal_volume 53
_journal_year 2017
_chemical_formula_moiety
;
C30 H23 Br N2 O4 S2, C14 H9 Br
;
_chemical_formula_sum 'C44 H32 Br2 N2 O4 S2'
_chemical_formula_weight 876.65
_space_group_crystal_system triclinic
_space_group_IT_number 2
_space_group_name_Hall '-P 1'
_space_group_name_H-M_alt 'P -1'
_symmetry_space_group_name_Hall '-P 1'
_symmetry_space_group_name_H-M 'P -1'
_atom_sites_solution_hydrogens geom
_audit_creation_method SHELXL-2014/7
_audit_update_record
;
2017-03-22 deposited with the CCDC.
2017-04-12 downloaded from the CCDC.
;
_cell_angle_alpha 97.689(2)
_cell_angle_beta 108.313(2)
_cell_angle_gamma 99.485(3)
_cell_formula_units_Z 2
_cell_length_a 11.5487(5)
_cell_length_b 12.7694(5)
_cell_length_c 13.1710(6)
_cell_measurement_reflns_used 3336
_cell_measurement_temperature 173(2)
_cell_measurement_theta_max 25.48
_cell_measurement_theta_min 2.56
_cell_volume 1782.67(14)
_computing_cell_refinement 'Bruker SAINT'
_computing_data_collection 'Bruker APEX2'
_computing_data_reduction 'Bruker SAINT'
_computing_molecular_graphics 'Bruker SHELXTL'
_computing_publication_material 'Bruker SHELXTL'
_computing_structure_refinement 'SHELXL-2014/7 (Sheldrick, 2014)'
_computing_structure_solution 'SHELXS-97 (Sheldrick 2008)'
_diffrn_ambient_temperature 173(2)
_diffrn_measured_fraction_theta_full 1.000
_diffrn_measured_fraction_theta_max 1.000
_diffrn_measurement_device_type 'Bruker APEX-II CCD'
_diffrn_measurement_method '\f and \w scans'
_diffrn_radiation_type MoK\a
_diffrn_radiation_wavelength 0.71073
_diffrn_reflns_av_R_equivalents 0.0878
_diffrn_reflns_av_unetI/netI 0.1689
_diffrn_reflns_Laue_measured_fraction_full 1.000
_diffrn_reflns_Laue_measured_fraction_max 1.000
_diffrn_reflns_limit_h_max 15
_diffrn_reflns_limit_h_min -15
_diffrn_reflns_limit_k_max 16
_diffrn_reflns_limit_k_min -14
_diffrn_reflns_limit_l_max 16
_diffrn_reflns_limit_l_min -17
_diffrn_reflns_number 26824
_diffrn_reflns_point_group_measured_fraction_full 1.000
_diffrn_reflns_point_group_measured_fraction_max 1.000
_diffrn_reflns_theta_full 25.242
_diffrn_reflns_theta_max 27.999
_diffrn_reflns_theta_min 1.650
_exptl_absorpt_coefficient_mu 2.441
_exptl_absorpt_correction_T_max 0.8699
_exptl_absorpt_correction_T_min 0.6713
_exptl_absorpt_correction_type integration
_exptl_absorpt_process_details
;
Face indexed absorption corrections carried out with XPREP
;
_exptl_crystal_colour yellow
_exptl_crystal_density_diffrn 1.633
_exptl_crystal_description block
_exptl_crystal_F_000 888
_exptl_crystal_recrystallization_method
'Crystallisation of starting materials from dichloromethane followed by thermal solid-state reaction'
_exptl_crystal_size_max 0.202
_exptl_crystal_size_mid 0.132
_exptl_crystal_size_min 0.095
_refine_diff_density_max 0.502
_refine_diff_density_min -0.415
_refine_diff_density_rms 0.072
_refine_ls_extinction_method none
_refine_ls_goodness_of_fit_ref 0.814
_refine_ls_hydrogen_treatment constr
_refine_ls_matrix_type full
_refine_ls_number_parameters 939
_refine_ls_number_reflns 8620
_refine_ls_number_restraints 652
_refine_ls_restrained_S_all 0.788
_refine_ls_R_factor_all 0.1426
_refine_ls_R_factor_gt 0.0436
_refine_ls_shift/su_max 0.007
_refine_ls_shift/su_mean 0.000
_refine_ls_structure_factor_coef Fsqd
_refine_ls_weighting_details 'w=1/[\s^2^(Fo^2^)+(0.0234P)^2^] where P=(Fo^2^+2Fc^2^)/3'
_refine_ls_weighting_scheme calc
_refine_ls_wR_factor_gt 0.0671
_refine_ls_wR_factor_ref 0.0826
_reflns_Friedel_coverage 0.000
_reflns_number_gt 3863
_reflns_number_total 8620
_reflns_threshold_expression 'I > 2\s(I)'
_cod_data_source_file c6cc07628a2.cif
_cod_data_source_block 16sk107_skv73_1d
_cod_depositor_comments 'Adding full bibliography for 7119945--7119961.cif.'
_cod_original_cell_volume 1782.67(13)
_cod_database_code 7119958
_shelx_shelxl_version_number 2014/7
_shelx_space_group_comment
;
The symmetry employed for this shelxl refinement is uniquely defined
by the following loop, which should always be used as a source of
symmetry information in preference to the above space-group names.
They are only intended as comments.
;

loop_
_space_group_symop_operation_xyz
'x, y, z'
'-x, -y, -z'

loop_
_atom_site_label
_atom_site_type_symbol
_atom_site_fract_x
_atom_site_fract_y
_atom_site_fract_z
_atom_site_U_iso_or_equiv
_atom_site_adp_type
_atom_site_occupancy
_atom_site_site_symmetry_order
_atom_site_calc_flag
_atom_site_refinement_flags_posn
_atom_site_refinement_flags_adp
_atom_site_refinement_flags_occupancy
_atom_site_disorder_assembly
_atom_site_disorder_group
C1A C 0.5959(8) 0.9389(5) 0.6702(5) 0.0183(16) Uani 0.743(2) 1 d D . P A 1
C2A C 0.5886(4) 0.8838(3) 0.7654(3) 0.0129(10) Uani 0.743(2) 1 d D . P A 1
C3A C 0.6488(4) 0.7841(4) 0.7529(3) 0.0169(11) Uani 0.743(2) 1 d D . P A 1
C4A C 0.6852(6) 0.7915(5) 0.6511(5) 0.0186(14) Uani 0.743(2) 1 d D . P A 1
C5A C 0.6875(8) 0.9222(8) 0.5216(7) 0.0228(17) Uani 0.743(2) 1 d D . P A 1
H5A H 0.6477 0.9847 0.5050 0.027 Uiso 0.743(2) 1 calc R U P A 1
C6A C 0.8270(6) 0.9551(6) 0.5377(5) 0.0301(18) Uani 0.743(2) 1 d D . P A 1
H6A H 0.8797 0.9130 0.5829 0.036 Uiso 0.743(2) 1 calc R U P A 1
H6B H 0.8627 1.0339 0.5624 0.036 Uiso 0.743(2) 1 calc R U P A 1
C7A C 0.7897(8) 0.9144(7) 0.4129(5) 0.033(2) Uani 0.743(2) 1 d D . P A 1
H7A H 0.7774 0.9720 0.3698 0.039 Uiso 0.743(2) 1 calc R U P A 1
H7B H 0.8453 0.8707 0.3926 0.039 Uiso 0.743(2) 1 calc R U P A 1
C8A C 0.6669(7) 0.8461(8) 0.4146(7) 0.0307(18) Uani 0.743(2) 1 d D U P A 1
H8A H 0.5915 0.8490 0.3539 0.037 Uiso 0.743(2) 1 calc R U P A 1
H8B H 0.6704 0.7704 0.4220 0.037 Uiso 0.743(2) 1 calc R U P A 1
C9A C 0.4153(7) 0.5896(4) 0.8622(4) 0.0179(15) Uani 0.743(2) 1 d D . P A 1
C10A C 0.4540(4) 0.6669(3) 0.7971(4) 0.0150(10) Uani 0.743(2) 1 d . . P A 1
C11A C 0.4044(4) 0.7528(3) 0.8098(4) 0.0139(10) Uani 0.743(2) 1 d . . P A 1
C12A C 0.3324(6) 0.7385(5) 0.8869(4) 0.0226(15) Uani 0.743(2) 1 d D . P A 1
C13A C 0.3069(8) 0.5966(8) 0.9993(7) 0.0226(18) Uani 0.743(2) 1 d D . P A 1
H13A H 0.3319 0.5258 1.0063 0.027 Uiso 0.743(2) 1 calc R U P A 1
C14A C 0.1723(8) 0.5839(7) 0.9980(6) 0.0307(19) Uani 0.743(2) 1 d D . P A 1
H14A H 0.1214 0.5089 0.9699 0.037 Uiso 0.743(2) 1 calc R U P A 1
H14B H 0.1276 0.6364 0.9627 0.037 Uiso 0.743(2) 1 calc R U P A 1
C15A C 0.2276(9) 0.6157(9) 1.1237(6) 0.032(2) Uani 0.743(2) 1 d D . P A 1
H15A H 0.1877 0.6678 1.1556 0.038 Uiso 0.743(2) 1 calc R U P A 1
H15B H 0.2321 0.5531 1.1606 0.038 Uiso 0.743(2) 1 calc R U P A 1
C16A C 0.3525(9) 0.6682(10) 1.1136(6) 0.0284(19) Uani 0.743(2) 1 d D . P A 1
H16A H 0.3635 0.7468 1.1139 0.034 Uiso 0.743(2) 1 calc R U P A 1
H16B H 0.4270 0.6519 1.1657 0.034 Uiso 0.743(2) 1 calc R U P A 1
C17A C 0.7703(4) 0.7996(3) 0.8571(3) 0.0156(10) Uani 0.743(2) 1 d D . P A 1
C18A C 0.7258(4) 0.8099(4) 0.9535(4) 0.0159(12) Uani 0.743(2) 1 d . . P A 1
C19A C 0.7233(9) 0.7375(6) 1.0249(9) 0.0234(15) Uani 0.743(2) 1 d . . P A 1
H19A H 0.7559 0.6744 1.0174 0.028 Uiso 0.743(2) 1 calc R U P A 1
C20A C 0.6735(8) 0.7584(7) 1.1054(8) 0.0293(17) Uani 0.743(2) 1 d . . P A 1
H20A H 0.6712 0.7090 1.1529 0.035 Uiso 0.743(2) 1 calc R U P A 1
C21A C 0.6271(9) 0.8498(8) 1.1183(8) 0.0304(18) Uani 0.743(2) 1 d . . P A 1
H21A H 0.5955 0.8638 1.1760 0.036 Uiso 0.743(2) 1 calc R U P A 1
C22A C 0.6258(7) 0.9219(5) 1.0479(7) 0.0188(14) Uani 0.743(2) 1 d . . P A 1
H22A H 0.5924 0.9843 1.0564 0.023 Uiso 0.743(2) 1 calc R U P A 1
C23A C 0.6740(4) 0.9013(4) 0.9651(4) 0.0165(12) Uani 0.743(2) 1 d . . P A 1
C24A C 0.6701(4) 0.9650(3) 0.8760(3) 0.0172(10) Uani 0.743(2) 1 d D . P A 1
H24A H 0.6350 1.0305 0.8866 0.021 Uiso 0.743(2) 1 calc R U P A 1
C25A C 0.8005(5) 0.9942(4) 0.8710(5) 0.0204(14) Uani 0.743(2) 1 d . . P A 1
C26A C 0.8573(6) 1.0955(5) 0.8658(5) 0.0294(15) Uani 0.743(2) 1 d . . P A 1
H26A H 0.8189 1.1550 0.8733 0.035 Uiso 0.743(2) 1 calc R U P A 1
C27A C 0.9704(5) 1.1102(4) 0.8496(4) 0.0358(15) Uani 0.743(2) 1 d . . P A 1
H27A H 1.0108 1.1800 0.8459 0.043 Uiso 0.743(2) 1 calc R U P A 1
C28A C 1.0251(5) 1.0226(5) 0.8387(4) 0.0308(15) Uani 0.743(2) 1 d . . P A 1
H28A H 1.1028 1.0329 0.8268 0.037 Uiso 0.743(2) 1 calc R U P A 1
C29A C 0.9686(7) 0.9195(5) 0.8448(6) 0.0253(14) Uani 0.743(2) 1 d . . P A 1
H29A H 1.0072 0.8601 0.8378 0.030 Uiso 0.743(2) 1 calc R U P A 1
C30A C 0.8562(6) 0.9059(5) 0.8611(6) 0.0203(14) Uani 0.743(2) 1 d . . P A 1
N1A N 0.6546(10) 0.8817(8) 0.6128(5) 0.0175(15) Uani 0.743(2) 1 d . . P A 1
N2A N 0.3465(11) 0.6381(8) 0.9136(7) 0.0196(18) Uani 0.743(2) 1 d . . P A 1
O1A O 0.5600(10) 1.0203(6) 0.6542(7) 0.0243(15) Uani 0.743(2) 1 d D . P A 1
O2A O 0.7345(6) 0.7287(5) 0.6131(5) 0.0223(13) Uani 0.743(2) 1 d D . P A 1
O3A O 0.4415(11) 0.5030(6) 0.8698(9) 0.0241(16) Uani 0.743(2) 1 d D . P A 1
O4A O 0.2817(7) 0.8021(6) 0.9218(5) 0.0316(17) Uani 0.743(2) 1 d D . P A 1
S1A S 0.5502(3) 0.6481(2) 0.7228(3) 0.0217(6) Uani 0.743(2) 1 d . . P A 1
S2A S 0.4231(3) 0.8662(3) 0.7539(3) 0.0186(5) Uani 0.743(2) 1 d . . P A 1
Br1A Br 0.85449(8) 0.68059(6) 0.85228(7) 0.0275(2) Uani 0.743(2) 1 d . . P A 1
C31A C 0.1430(4) 0.6607(3) 0.5810(4) 0.0190(11) Uani 0.743(2) 1 d D . P A 1
C32A C 0.2266(3) 0.6582(3) 0.5233(4) 0.0210(12) Uani 0.743(2) 1 d DG . P A 1
C33A C 0.2596(5) 0.7434(4) 0.4751(5) 0.0314(17) Uani 0.743(2) 1 d DG . P A 1
H33A H 0.2286 0.8073 0.4837 0.038 Uiso 0.743(2) 1 calc R U P A 1
C34A C 0.3379(7) 0.7352(6) 0.4144(5) 0.038(2) Uani 0.743(2) 1 d DG . P A 1
H34A H 0.3604 0.7934 0.3815 0.046 Uiso 0.743(2) 1 calc R U P A 1
C35A C 0.3832(7) 0.6418(7) 0.4019(5) 0.045(2) Uani 0.743(2) 1 d DG . P A 1
H35A H 0.4368 0.6362 0.3604 0.054 Uiso 0.743(2) 1 calc R U P A 1
C36A C 0.3502(5) 0.5566(5) 0.4501(5) 0.0320(17) Uani 0.743(2) 1 d DG . P A 1
H36A H 0.3812 0.4927 0.4415 0.038 Uiso 0.743(2) 1 calc R U P A 1
C37A C 0.2719(3) 0.5648(3) 0.5108(4) 0.0219(12) Uani 0.743(2) 1 d DG . P A 1
C38A C 0.2429(4) 0.4794(3) 0.5611(4) 0.0238(11) Uani 0.743(2) 1 d D . P A 1
H38A H 0.2790 0.4181 0.5551 0.029 Uiso 0.743(2) 1 calc R U P A 1
C39A C 0.1616(4) 0.4830(5) 0.6200(5) 0.0208(13) Uani 0.743(2) 1 d D . P A 1
C40A C 0.1294(6) 0.3954(5) 0.6705(6) 0.0317(17) Uani 0.743(2) 1 d D . P A 1
H40A H 0.1681 0.3355 0.6679 0.038 Uiso 0.743(2) 1 calc R U P A 1
C41A C 0.0460(6) 0.3967(5) 0.7212(4) 0.0411(17) Uani 0.743(2) 1 d D . P A 1
H41A H 0.0255 0.3373 0.7536 0.049 Uiso 0.743(2) 1 calc R U P A 1
C42A C -0.0116(5) 0.4845(5) 0.7273(4) 0.0374(16) Uani 0.743(2) 1 d D . P A 1
H42A H -0.0724 0.4831 0.7622 0.045 Uiso 0.743(2) 1 calc R U P A 1
C43A C 0.0179(6) 0.5716(5) 0.6843(6) 0.0300(17) Uani 0.743(2) 1 d D . P A 1
H43A H -0.0212 0.6308 0.6902 0.036 Uiso 0.743(2) 1 calc R U P A 1
C44A C 0.1075(5) 0.5749(5) 0.6300(5) 0.0211(13) Uani 0.743(2) 1 d D . P A 1
Br2A Br 0.07596(10) 0.78564(6) 0.59804(9) 0.0382(2) Uani 0.743(2) 1 d D . P A 1
C1B C 0.585(3) 0.9135(19) 0.644(2) 0.043(3) Uani 0.257(2) 1 d D U P A 2
C2B C 0.5440(16) 0.8320(13) 0.7079(15) 0.043(2) Uani 0.257(2) 1 d . U P A 2
C3B C 0.6001(17) 0.7509(15) 0.7005(15) 0.041(2) Uani 0.257(2) 1 d . U P A 2
C4B C 0.672(3) 0.764(2) 0.622(2) 0.042(3) Uani 0.257(2) 1 d D U P A 2
C5B C 0.694(3) 0.903(3) 0.512(3) 0.041(4) Uani 0.257(2) 1 d D U P A 2
H5B H 0.6649 0.9716 0.5012 0.049 Uiso 0.257(2) 1 calc R U P A 2
C6B C 0.828(2) 0.924(2) 0.5110(19) 0.043(4) Uani 0.257(2) 1 d D U P A 2
H6C H 0.8799 0.8776 0.5496 0.052 Uiso 0.257(2) 1 calc R U P A 2
H6D H 0.8719 1.0015 0.5343 0.052 Uiso 0.257(2) 1 calc R U P A 2
C7B C 0.771(3) 0.885(2) 0.386(2) 0.045(5) Uani 0.257(2) 1 d D U P A 2
H7C H 0.7635 0.9438 0.3442 0.054 Uiso 0.257(2) 1 calc R U P A 2
H7D H 0.8132 0.8321 0.3566 0.054 Uiso 0.257(2) 1 calc R U P A 2
C8B C 0.648(2) 0.831(3) 0.399(3) 0.045(5) Uani 0.257(2) 1 d D U P A 2
H8C H 0.5723 0.8466 0.3473 0.054 Uiso 0.257(2) 1 calc R U P A 2
H8D H 0.6385 0.7529 0.3989 0.054 Uiso 0.257(2) 1 calc R U P A 2
C9B C 0.402(3) 0.5614(16) 0.8367(16) 0.036(3) Uani 0.257(2) 1 d D U P A 2
C10B C 0.4097(14) 0.6172(12) 0.7421(11) 0.0387(18) Uani 0.257(2) 1 d D U P A 2
C11B C 0.3492(13) 0.7154(13) 0.7498(12) 0.0415(18) Uani 0.257(2) 1 d D U P A 2
C12B C 0.317(2) 0.715(2) 0.8544(16) 0.041(3) Uani 0.257(2) 1 d D U P A 2
C13B C 0.309(3) 0.578(3) 0.981(3) 0.038(4) Uani 0.257(2) 1 d D U P A 2
H13B H 0.3465 0.5140 0.9942 0.046 Uiso 0.257(2) 1 calc R U P A 2
C14B C 0.171(2) 0.552(2) 0.9686(18) 0.039(4) Uani 0.257(2) 1 d D U P A 2
H14C H 0.1312 0.4736 0.9461 0.046 Uiso 0.257(2) 1 calc R U P A 2
H14D H 0.1196 0.5947 0.9230 0.046 Uiso 0.257(2) 1 calc R U P A 2
C15B C 0.212(3) 0.596(3) 1.0924(19) 0.040(5) Uani 0.257(2) 1 d D U P A 2
H15C H 0.1606 0.6443 1.1127 0.048 Uiso 0.257(2) 1 calc R U P A 2
H15D H 0.2202 0.5390 1.1369 0.048 Uiso 0.257(2) 1 calc R U P A 2
C16B C 0.337(3) 0.656(3) 1.089(2) 0.041(5) Uani 0.257(2) 1 d D U P A 2
H16C H 0.3397 0.7329 1.0821 0.049 Uiso 0.257(2) 1 calc R U P A 2
H16D H 0.4113 0.6495 1.1486 0.049 Uiso 0.257(2) 1 calc R U P A 2
C31B C 0.2279(13) 0.6988(12) 0.6455(12) 0.0456(18) Uani 0.257(2) 1 d D U P A 2
C32B C 0.2765(13) 0.6872(13) 0.5464(13) 0.044(2) Uani 0.257(2) 1 d G U P A 2
C33B C 0.2818(19) 0.7568(13) 0.4745(18) 0.043(3) Uani 0.257(2) 1 d G U P A 2
H33B H 0.2485 0.8198 0.4791 0.051 Uiso 0.257(2) 1 calc R U P A 2
C34B C 0.336(2) 0.7342(18) 0.3959(18) 0.046(4) Uani 0.257(2) 1 d G U P A 2
H34B H 0.3396 0.7818 0.3468 0.055 Uiso 0.257(2) 1 calc R U P A 2
C35B C 0.385(2) 0.6421(19) 0.3891(17) 0.043(4) Uani 0.257(2) 1 d G U P A 2
H35B H 0.4217 0.6266 0.3354 0.051 Uiso 0.257(2) 1 calc R U P A 2
C36B C 0.3794(16) 0.5725(14) 0.4610(16) 0.039(3) Uani 0.257(2) 1 d G U P A 2
H36B H 0.4127 0.5095 0.4564 0.046 Uiso 0.257(2) 1 calc R U P A 2
C37B C 0.3253(12) 0.5951(12) 0.5396(13) 0.040(2) Uani 0.257(2) 1 d G U P A 2
C38B C 0.3260(13) 0.5359(11) 0.6317(11) 0.040(2) Uani 0.257(2) 1 d D U P A 2
H38B H 0.3628 0.4711 0.6233 0.047 Uiso 0.257(2) 1 calc R U P A 2
C39B C 0.1977(13) 0.5016(18) 0.6338(18) 0.042(3) Uani 0.257(2) 1 d G U P A 2
C40B C 0.1399(16) 0.4015(15) 0.6449(15) 0.044(3) Uani 0.257(2) 1 d G U P A 2
H40B H 0.1775 0.3411 0.6394 0.053 Uiso 0.257(2) 1 calc R U P A 2
C41B C 0.0273(16) 0.3897(12) 0.6641(12) 0.046(3) Uani 0.257(2) 1 d G U P A 2
H41B H -0.0122 0.3213 0.6718 0.055 Uiso 0.257(2) 1 calc R U P A 2
C42B C -0.0276(13) 0.4780(15) 0.6722(12) 0.047(3) Uani 0.257(2) 1 d G U P A 2
H42B H -0.1046 0.4700 0.6854 0.056 Uiso 0.257(2) 1 calc R U P A 2
C43B C 0.0301(18) 0.5782(13) 0.6611(17) 0.045(3) Uani 0.257(2) 1 d G U P A 2
H43B H -0.0074 0.6386 0.6666 0.054 Uiso 0.257(2) 1 calc R U P A 2
C44B C 0.1428(18) 0.5900(14) 0.6419(19) 0.046(3) Uani 0.257(2) 1 d G U P A 2
N1B N 0.650(4) 0.868(3) 0.589(2) 0.042(3) Uani 0.257(2) 1 d . U P A 2
N2B N 0.335(4) 0.618(3) 0.893(3) 0.037(3) Uani 0.257(2) 1 d . U P A 2
O1B O 0.557(3) 0.999(2) 0.632(2) 0.043(4) Uani 0.257(2) 1 d D U P A 2
O2B O 0.719(2) 0.7014(18) 0.5808(17) 0.048(4) Uani 0.257(2) 1 d D U P A 2
O3B O 0.442(4) 0.482(2) 0.853(3) 0.038(4) Uani 0.257(2) 1 d D U P A 2
O4B O 0.262(2) 0.7733(19) 0.8902(19) 0.039(4) Uani 0.257(2) 1 d D U P A 2
S1B S 0.5727(11) 0.6342(9) 0.7459(10) 0.043(2) Uani 0.257(2) 1 d . U P A 2
S2B S 0.4456(11) 0.8523(10) 0.7753(10) 0.047(2) Uani 0.257(2) 1 d . U P A 2
Br2B Br 0.1421(3) 0.8172(2) 0.6488(3) 0.0579(8) Uani 0.257(2) 1 d . U P A 2
C17B C 0.8518(14) 0.8324(8) 0.9199(13) 0.053(2) Uani 0.257(2) 1 d D U P A 2
C18B C 0.7694(17) 0.8381(10) 0.9784(16) 0.052(3) Uani 0.257(2) 1 d D U P A 2
C19B C 0.733(4) 0.7542(17) 1.027(3) 0.052(4) Uani 0.257(2) 1 d D U P A 2
H19B H 0.7601 0.6883 1.0165 0.062 Uiso 0.257(2) 1 calc R U P A 2
C20B C 0.659(3) 0.766(2) 1.090(3) 0.052(5) Uani 0.257(2) 1 d D U P A 2
H20B H 0.6365 0.7096 1.1253 0.062 Uiso 0.257(2) 1 calc R U P A 2
C21B C 0.617(4) 0.861(2) 1.103(3) 0.050(5) Uani 0.257(2) 1 d D U P A 2
H21B H 0.5666 0.8704 1.1472 0.060 Uiso 0.257(2) 1 calc R U P A 2
C22B C 0.648(3) 0.9434(16) 1.050(3) 0.051(4) Uani 0.257(2) 1 d D U P A 2
H22B H 0.6148 1.0066 1.0552 0.061 Uiso 0.257(2) 1 calc R U P A 2
C23B C 0.7270(16) 0.9333(9) 0.9910(14) 0.051(3) Uani 0.257(2) 1 d D U P A 2
C24B C 0.7582(14) 1.0177(9) 0.9402(13) 0.052(3) Uani 0.257(2) 1 d D U P A 2
H24B H 0.7284 1.0820 0.9500 0.062 Uiso 0.257(2) 1 calc R U P A 2
C25B C 0.833(2) 1.0085(13) 0.875(2) 0.051(3) Uani 0.257(2) 1 d D U P A 2
C26B C 0.874(2) 1.0982(13) 0.831(2) 0.051(3) Uani 0.257(2) 1 d D U P A 2
H26B H 0.8389 1.1600 0.8351 0.061 Uiso 0.257(2) 1 calc R U P A 2
C27B C 0.9617(16) 1.0970(11) 0.7851(15) 0.055(4) Uani 0.257(2) 1 d D U P A 2
H27B H 0.9865 1.1572 0.7555 0.065 Uiso 0.257(2) 1 calc R U P A 2
C28B C 1.0171(16) 1.0078(11) 0.7799(15) 0.055(4) Uani 0.257(2) 1 d D U P A 2
H28B H 1.0787 1.0078 0.7461 0.066 Uiso 0.257(2) 1 calc R U P A 2
C29B C 0.984(3) 0.9213(17) 0.822(3) 0.054(4) Uani 0.257(2) 1 d D U P A 2
H29B H 1.0256 0.8631 0.8211 0.065 Uiso 0.257(2) 1 calc R U P A 2
C30B C 0.887(2) 0.9165(13) 0.869(2) 0.052(3) Uani 0.257(2) 1 d D U P A 2
Br1B Br 0.9235(4) 0.7094(2) 0.9098(3) 0.0719(10) Uani 0.257(2) 1 d D U P A 2

loop_
_atom_site_aniso_label
_atom_site_aniso_U_11
_atom_site_aniso_U_22
_atom_site_aniso_U_33
_atom_site_aniso_U_23
_atom_site_aniso_U_13
_atom_site_aniso_U_12
C1A 0.012(3) 0.025(4) 0.017(4) 0.005(3) 0.004(3) 0.005(3)
C2A 0.019(3) 0.010(2) 0.011(3) 0.006(2) 0.005(2) 0.004(2)
C3A 0.019(3) 0.013(3) 0.016(3) 0.002(2) 0.005(2) -0.002(2)
C4A 0.020(3) 0.015(4) 0.021(4) 0.003(3) 0.007(3) 0.004(2)
C5A 0.027(3) 0.025(4) 0.025(4) 0.016(3) 0.014(3) 0.012(3)
C6A 0.036(3) 0.030(4) 0.030(4) 0.018(3) 0.013(3) 0.011(3)
C7A 0.041(4) 0.032(5) 0.033(5) 0.012(4) 0.022(4) 0.006(3)
C8A 0.037(3) 0.025(3) 0.030(4) 0.007(3) 0.012(3) 0.003(3)
C9A 0.016(3) 0.012(3) 0.018(3) 0.002(3) -0.001(3) -0.002(3)
C10A 0.014(3) 0.014(3) 0.008(3) -0.002(2) -0.003(2) -0.0037(19)
C11A 0.015(3) 0.012(3) 0.016(3) 0.004(2) 0.006(2) 0.002(2)
C12A 0.023(3) 0.027(4) 0.022(4) 0.012(3) 0.010(3) 0.006(3)
C13A 0.032(4) 0.017(4) 0.027(5) 0.009(4) 0.018(3) 0.008(3)
C14A 0.030(3) 0.032(5) 0.030(5) 0.003(3) 0.017(3) -0.002(3)
C15A 0.044(4) 0.027(5) 0.026(4) 0.010(4) 0.015(4) 0.003(3)
C16A 0.036(4) 0.029(4) 0.023(4) 0.006(3) 0.015(3) 0.001(3)
C17A 0.017(2) 0.013(2) 0.018(3) 0.003(2) 0.006(2) 0.0058(19)
C18A 0.017(3) 0.017(3) 0.008(3) 0.003(2) -0.001(2) 0.000(2)
C19A 0.023(3) 0.019(3) 0.027(4) 0.015(3) 0.004(3) 0.002(3)
C20A 0.027(4) 0.034(4) 0.023(4) 0.016(3) 0.003(3) -0.001(3)
C21A 0.030(4) 0.043(4) 0.014(4) 0.005(3) 0.008(3) -0.001(3)
C22A 0.021(3) 0.019(3) 0.015(3) 0.002(3) 0.006(3) 0.005(3)
C23A 0.016(3) 0.015(3) 0.014(3) 0.004(2) 0.001(2) -0.003(2)
C24A 0.021(3) 0.011(2) 0.021(3) 0.004(2) 0.007(2) 0.006(2)
C25A 0.027(4) 0.018(3) 0.013(3) 0.007(2) 0.003(3) 0.001(2)
C26A 0.026(3) 0.028(3) 0.031(4) 0.012(3) 0.006(3) 0.002(2)
C27A 0.031(3) 0.033(3) 0.038(4) 0.020(3) 0.006(3) -0.005(3)
C28A 0.014(3) 0.052(4) 0.020(3) 0.010(3) 0.003(2) -0.007(3)
C29A 0.026(3) 0.030(3) 0.015(4) 0.007(3) 0.001(3) 0.001(3)
C30A 0.020(3) 0.022(3) 0.019(3) 0.006(3) 0.008(3) 0.001(2)
N1A 0.024(3) 0.021(3) 0.009(4) 0.009(3) 0.005(3) 0.006(2)
N2A 0.023(3) 0.019(4) 0.019(4) 0.010(3) 0.008(3) 0.000(3)
O1A 0.032(3) 0.024(3) 0.025(4) 0.013(3) 0.014(3) 0.014(3)
O2A 0.036(3) 0.022(3) 0.015(3) 0.004(2) 0.016(2) 0.010(2)
O3A 0.034(3) 0.018(4) 0.026(4) 0.010(3) 0.014(3) 0.010(3)
O4A 0.039(3) 0.031(4) 0.039(4) 0.013(3) 0.025(3) 0.015(3)
S1A 0.0270(12) 0.0139(10) 0.0254(13) -0.0009(9) 0.0136(10) 0.0027(8)
S2A 0.0178(10) 0.0182(10) 0.0238(11) 0.0088(8) 0.0087(8) 0.0082(7)
Br1A 0.0304(4) 0.0248(4) 0.0342(5) 0.0122(3) 0.0127(3) 0.0168(3)
C31A 0.016(2) 0.014(3) 0.020(3) -0.004(2) 0.000(2) 0.002(2)
C32A 0.018(3) 0.021(3) 0.020(3) 0.008(2) 0.003(2) -0.001(2)
C33A 0.033(4) 0.030(4) 0.028(4) 0.010(3) 0.007(3) 0.005(3)
C34A 0.048(5) 0.047(5) 0.020(4) 0.019(3) 0.013(3) -0.001(4)
C35A 0.044(5) 0.061(5) 0.028(4) -0.010(4) 0.026(4) -0.004(4)
C36A 0.024(4) 0.042(4) 0.026(4) 0.000(3) 0.006(3) 0.006(3)
C37A 0.020(3) 0.027(3) 0.016(3) -0.002(2) 0.006(2) 0.003(2)
C38A 0.023(3) 0.018(3) 0.022(3) -0.002(2) -0.002(2) 0.006(2)
C39A 0.016(3) 0.025(4) 0.020(3) 0.005(3) 0.005(3) 0.004(3)
C40A 0.041(4) 0.024(3) 0.026(4) 0.007(3) 0.008(3) 0.002(3)
C41A 0.054(4) 0.038(4) 0.028(4) 0.016(3) 0.014(3) -0.004(3)
C42A 0.033(3) 0.048(4) 0.031(4) 0.010(4) 0.015(3) -0.002(3)
C43A 0.026(3) 0.029(4) 0.036(4) 0.005(3) 0.014(3) 0.003(3)
C44A 0.015(3) 0.023(3) 0.021(3) 0.003(3) 0.003(3) 0.002(2)
Br2A 0.0406(5) 0.0252(4) 0.0529(6) 0.0068(4) 0.0177(4) 0.0164(4)
C1B 0.045(7) 0.038(6) 0.052(8) 0.021(5) 0.016(5) 0.018(5)
C2B 0.046(5) 0.034(5) 0.059(6) 0.018(5) 0.024(4) 0.015(4)
C3B 0.044(6) 0.034(5) 0.054(6) 0.018(5) 0.023(4) 0.016(4)
C4B 0.055(7) 0.036(7) 0.045(7) 0.018(5) 0.023(5) 0.017(5)
C5B 0.046(6) 0.035(7) 0.046(6) 0.019(5) 0.013(5) 0.014(6)
C6B 0.048(6) 0.035(9) 0.048(8) 0.012(7) 0.016(5) 0.008(6)
C7B 0.052(7) 0.037(9) 0.046(7) 0.014(7) 0.015(6) 0.010(7)
C8B 0.048(6) 0.041(7) 0.047(6) 0.014(4) 0.014(4) 0.011(4)
C9B 0.044(6) 0.031(6) 0.045(5) 0.010(5) 0.024(4) 0.017(5)
C10B 0.045(4) 0.034(4) 0.048(4) 0.016(3) 0.024(3) 0.017(3)
C11B 0.048(4) 0.036(4) 0.053(4) 0.017(3) 0.027(3) 0.018(3)
C12B 0.046(7) 0.038(6) 0.052(5) 0.017(5) 0.023(4) 0.026(5)
C13B 0.042(7) 0.038(9) 0.043(7) 0.011(6) 0.021(6) 0.015(7)
C14B 0.043(7) 0.039(10) 0.040(9) 0.013(8) 0.021(7) 0.011(8)
C15B 0.044(9) 0.040(10) 0.042(9) 0.010(9) 0.022(8) 0.011(8)
C16B 0.043(9) 0.040(10) 0.045(7) 0.009(8) 0.020(8) 0.010(8)
C31B 0.050(4) 0.041(3) 0.055(4) 0.021(4) 0.023(3) 0.018(3)
C32B 0.056(7) 0.029(6) 0.051(5) 0.018(4) 0.020(4) 0.012(5)
C33B 0.048(8) 0.025(7) 0.060(7) 0.021(6) 0.023(6) 0.003(6)
C34B 0.052(9) 0.033(8) 0.058(8) 0.021(7) 0.022(7) 0.007(7)
C35B 0.045(9) 0.036(9) 0.055(8) 0.024(7) 0.023(7) 0.007(7)
C36B 0.028(8) 0.041(7) 0.060(7) 0.028(6) 0.026(6) 0.006(5)
C37B 0.039(7) 0.042(6) 0.049(5) 0.025(4) 0.019(4) 0.019(5)
C38B 0.048(4) 0.035(4) 0.046(4) 0.019(3) 0.022(4) 0.016(4)
C39B 0.047(5) 0.041(4) 0.048(7) 0.020(5) 0.023(5) 0.015(4)
C40B 0.052(7) 0.045(5) 0.049(9) 0.021(7) 0.028(7) 0.016(5)
C41B 0.051(7) 0.042(6) 0.057(9) 0.029(8) 0.027(7) 0.016(5)
C42B 0.048(7) 0.049(7) 0.057(9) 0.026(8) 0.025(7) 0.018(5)
C43B 0.047(6) 0.043(6) 0.055(9) 0.026(7) 0.021(7) 0.021(5)
C44B 0.048(5) 0.044(3) 0.054(7) 0.018(6) 0.023(5) 0.016(3)
N1B 0.045(6) 0.040(6) 0.047(6) 0.020(5) 0.015(5) 0.016(5)
N2B 0.041(7) 0.033(7) 0.048(6) 0.015(5) 0.024(5) 0.018(5)
O1B 0.042(8) 0.043(8) 0.052(11) 0.024(7) 0.014(8) 0.020(7)
O2B 0.067(9) 0.041(8) 0.044(10) 0.011(7) 0.024(7) 0.021(7)
O3B 0.053(9) 0.025(8) 0.040(9) 0.006(6) 0.018(7) 0.017(6)
O4B 0.041(8) 0.036(8) 0.052(9) 0.019(7) 0.024(7) 0.021(7)
S1B 0.043(3) 0.036(3) 0.060(5) 0.022(3) 0.026(3) 0.015(3)
S2B 0.049(4) 0.034(3) 0.067(6) 0.011(3) 0.028(4) 0.019(3)
Br2B 0.063(2) 0.0482(16) 0.069(2) 0.0192(15) 0.0228(16) 0.0258(15)
C17B 0.064(6) 0.043(5) 0.062(6) 0.011(5) 0.033(5) 0.017(4)
C18B 0.066(7) 0.041(6) 0.057(7) 0.012(5) 0.032(5) 0.013(5)
C19B 0.071(10) 0.037(7) 0.057(10) 0.007(7) 0.034(7) 0.016(7)
C20B 0.074(10) 0.037(8) 0.055(10) 0.010(8) 0.035(8) 0.013(8)
C21B 0.070(10) 0.037(9) 0.055(10) 0.008(7) 0.037(8) 0.012(7)
C22B 0.063(9) 0.043(8) 0.057(9) 0.016(7) 0.032(7) 0.015(7)
C23B 0.061(8) 0.046(6) 0.059(8) 0.017(6) 0.033(5) 0.017(5)
C24B 0.059(8) 0.042(6) 0.070(8) 0.015(6) 0.039(6) 0.017(6)
C25B 0.059(7) 0.042(5) 0.064(8) 0.011(6) 0.036(6) 0.014(5)
C26B 0.061(8) 0.039(6) 0.063(9) 0.007(6) 0.036(7) 0.011(6)
C27B 0.065(8) 0.044(7) 0.066(9) 0.007(7) 0.041(7) 0.011(6)
C28B 0.066(8) 0.042(7) 0.068(9) 0.000(7) 0.043(7) 0.009(6)
C29B 0.063(8) 0.043(7) 0.067(10) 0.002(7) 0.039(6) 0.013(6)
C30B 0.059(7) 0.044(5) 0.064(8) 0.010(5) 0.035(5) 0.015(5)
Br1B 0.077(2) 0.0557(16) 0.090(3) 0.0142(17) 0.030(2) 0.0326(16)

loop_
_atom_type_symbol
_atom_type_description
_atom_type_scat_dispersion_real
_atom_type_scat_dispersion_imag
_atom_type_scat_source
C C 0.0033 0.0016 'International Tables Vol C Tables 4.2.6.8 and 6.1.1.4'
H H 0.0000 0.0000 'International Tables Vol C Tables 4.2.6.8 and 6.1.1.4'
N N 0.0061 0.0033 'International Tables Vol C Tables 4.2.6.8 and 6.1.1.4'
O O 0.0106 0.0060 'International Tables Vol C Tables 4.2.6.8 and 6.1.1.4'
S S 0.1246 0.1234 'International Tables Vol C Tables 4.2.6.8 and 6.1.1.4'
Br Br -0.2901 2.4595 'International Tables Vol C Tables 4.2.6.8 and 6.1.1.4'

loop_
_geom_angle_atom_site_label_1
_geom_angle_atom_site_label_2
_geom_angle_atom_site_label_3
_geom_angle
O1A C1A N1A 127.8(7)
O1A C1A C2A 124.0(7)
N1A C1A C2A 108.1(5)
C1A C2A C3A 104.9(3)
C1A C2A C24A 108.6(4)
C3A C2A C24A 109.5(3)
C1A C2A S2A 103.9(4)
C3A C2A S2A 121.2(3)
C24A C2A S2A 108.1(3)
C4A C3A C2A 103.4(3)
C4A C3A C17A 110.2(4)
C2A C3A C17A 108.4(3)
C4A C3A S1A 104.6(4)
C2A C3A S1A 118.5(3)
C17A C3A S1A 111.2(3)
O2A C4A N1A 126.0(6)
O2A C4A C3A 124.7(6)
N1A C4A C3A 109.2(4)
N1A C5A C8A 121.6(7)
N1A C5A C6A 117.1(8)
C8A C5A C6A 89.5(3)
N1A C5A H5A 109.0
C8A C5A H5A 109.0
C6A C5A H5A 109.0
C5A C6A C7A 87.0(3)
C5A C6A H6A 114.1
C7A C6A H6A 114.1
C5A C6A H6B 114.1
C7A C6A H6B 114.1
H6A C6A H6B 111.3
C8A C7A C6A 88.2(3)
C8A C7A H7A 114.0
C6A C7A H7A 114.0
C8A C7A H7B 114.0
C6A C7A H7B 114.0
H7A C7A H7B 111.2
C5A C8A C7A 87.5(3)
C5A C8A H8A 114.1
C7A C8A H8A 114.1
C5A C8A H8B 114.1
C7A C8A H8B 114.1
H8A C8A H8B 111.3
O3A C9A N2A 126.7(8)
O3A C9A C10A 127.1(7)
N2A C9A C10A 106.2(6)
C11A C10A C9A 108.2(4)
C11A C10A S1A 126.8(3)
C9A C10A S1A 125.0(4)
C10A C11A C12A 109.1(4)
C10A C11A S2A 126.7(4)
C12A C11A S2A 124.1(4)
O4A C12A N2A 128.4(7)
O4A C12A C11A 127.6(6)
N2A C12A C11A 103.9(6)
N2A C13A C14A 122.2(8)
N2A C13A C16A 118.7(6)
C14A C13A C16A 89.3(4)
N2A C13A H13A 108.3
C14A C13A H13A 108.3
C16A C13A H13A 108.3
C13A C14A C15A 87.2(3)
C13A C14A H14A 114.1
C15A C14A H14A 114.1
C13A C14A H14B 114.1
C15A C14A H14B 114.1
H14A C14A H14B 111.3
C16A C15A C14A 88.6(3)
C16A C15A H15A 113.9
C14A C15A H15A 113.9
C16A C15A H15B 113.9
C14A C15A H15B 113.9
H15A C15A H15B 111.1
C13A C16A C15A 87.1(3)
C13A C16A H16A 114.1
C15A C16A H16A 114.1
C13A C16A H16B 114.1
C15A C16A H16B 114.1
H16A C16A H16B 111.3
C18A C17A C30A 110.0(4)
C18A C17A C3A 105.5(3)
C30A C17A C3A 106.4(4)
C18A C17A Br1A 111.5(3)
C30A C17A Br1A 110.6(3)
C3A C17A Br1A 112.7(3)
C23A C18A C19A 118.8(4)
C23A C18A C17A 113.0(4)
C19A C18A C17A 128.1(4)
C20A C19A C18A 119.6(5)
C20A C19A H19A 120.2
C18A C19A H19A 120.2
C19A C20A C21A 121.1(5)
C19A C20A H20A 119.5
C21A C20A H20A 119.5
C20A C21A C22A 120.8(5)
C20A C21A H21A 119.6
C22A C21A H21A 119.6
C23A C22A C21A 119.0(5)
C23A C22A H22A 120.5
C21A C22A H22A 120.5
C22A C23A C18A 120.7(4)
C22A C23A C24A 126.1(4)
C18A C23A C24A 113.1(4)
C23A C24A C25A 108.7(4)
C23A C24A C2A 106.0(3)
C25A C24A C2A 106.0(4)
C23A C24A H24A 111.9
C25A C24A H24A 111.9
C2A C24A H24A 111.9
C26A C25A C30A 121.0(5)
C26A C25A C24A 124.5(4)
C30A C25A C24A 114.2(4)
C25A C26A C27A 119.4(5)
C25A C26A H26A 120.3
C27A C26A H26A 120.3
C26A C27A C28A 119.6(5)
C26A C27A H27A 120.2
C28A C27A H27A 120.2
C27A C28A C29A 121.4(5)
C27A C28A H28A 119.3
C29A C28A H28A 119.3
C30A C29A C28A 118.5(5)
C30A C29A H29A 120.7
C28A C29A H29A 120.7
C29A C30A C25A 120.0(5)
C29A C30A C17A 127.7(5)
C25A C30A C17A 111.9(4)
C4A N1A C1A 114.3(7)
C4A N1A C5A 124.8(7)
C1A N1A C5A 120.8(8)
C9A N2A C12A 112.6(8)
C9A N2A C13A 123.5(9)
C12A N2A C13A 123.4(9)
C10A S1A C3A 101.7(3)
C11A S2A C2A 100.6(2)
C32A C31A C44A 123.1(4)
C32A C31A Br2A 119.5(3)
C44A C31A Br2A 117.4(3)
C33A C32A C37A 120.0
C33A C32A C31A 122.1(3)
C37A C32A C31A 117.9(3)
C32A C33A C34A 120.0
C32A C33A H33A 120.0
C34A C33A H33A 120.0
C35A C34A C33A 120.0
C35A C34A H34A 120.0
C33A C34A H34A 120.0
C34A C35A C36A 120.0
C34A C35A H35A 120.0
C36A C35A H35A 120.0
C37A C36A C35A 120.0
C37A C36A H36A 120.0
C35A C36A H36A 120.0
C36A C37A C32A 120.0
C36A C37A C38A 119.0(3)
C32A C37A C38A 121.0(3)
C39A C38A C37A 120.7(4)
C39A C38A H38A 119.6
C37A C38A H38A 119.6
C38A C39A C44A 120.1(4)
C38A C39A C40A 121.4(5)
C44A C39A C40A 118.5(4)
C41A C40A C39A 121.1(5)
C41A C40A H40A 119.5
C39A C40A H40A 119.5
C40A C41A C42A 120.7(5)
C40A C41A H41A 119.6
C42A C41A H41A 119.6
C43A C42A C41A 121.0(5)
C43A C42A H42A 119.5
C41A C42A H42A 119.5
C42A C43A C44A 120.6(5)
C42A C43A H43A 119.7
C44A C43A H43A 119.7
C31A C44A C39A 117.1(4)
C31A C44A C43A 124.9(5)
C39A C44A C43A 118.0(4)
O1B C1B N1B 122(3)
O1B C1B C2B 130(3)
N1B C1B C2B 108(2)
C3B C2B C1B 108.5(18)
C3B C2B S2B 129.3(15)
C1B C2B S2B 122.1(16)
C2B C3B C4B 109.8(17)
C2B C3B S1B 126.1(16)
C4B C3B S1B 122.6(16)
O2B C4B N1B 125(3)
O2B C4B C3B 131(3)
N1B C4B C3B 103.1(19)
N1B C5B C8B 118(3)
N1B C5B C6B 129(3)
C8B C5B C6B 90.2(6)
N1B C5B H5B 105.4
C8B C5B H5B 105.4
C6B C5B H5B 105.4
C5B C6B C7B 87.5(5)
C5B C6B H6C 114.1
C7B C6B H6C 114.1
C5B C6B H6D 114.1
C7B C6B H6D 114.1
H6C C6B H6D 111.3
C8B C7B C6B 88.9(5)
C8B C7B H7C 113.8
C6B C7B H7C 115
C8B C7B H7D 113.8
C6B C7B H7D 113.8
H7C C7B H7D 110
C5B C8B C7B 87.9(5)
C5B C8B H8C 114.0
C7B C8B H8C 114.0
C5B C8B H8D 114.0
C7B C8B H8D 114.0
H8C C8B H8D 111.2
O3B C9B N2B 129(3)
O3B C9B C10B 123(3)
N2B C9B C10B 108(2)
C9B C10B C11B 107.0(13)
C9B C10B C38B 107.7(14)
C11B C10B C38B 107.3(12)
C9B C10B S1B 106.5(15)
C11B C10B S1B 121.0(11)
C38B C10B S1B 106.7(11)
C12B C11B C10B 103.5(13)
C12B C11B C31B 111.8(15)
C10B C11B C31B 109.5(12)
C12B C11B S2B 102.6(15)
C10B C11B S2B 119.2(11)
C31B C11B S2B 109.9(11)
O4B C12B N2B 121(3)
O4B C12B C11B 127(2)
N2B C12B C11B 110(2)
N2B C13B C14B 115(3)
N2B C13B C16B 120(3)
C14B C13B C16B 89.6(6)
N2B C13B H13B 110.3
C14B C13B H13B 110.3
C16B C13B H13B 110.3
C13B C14B C15B 87.4(5)
C13B C14B H14C 114.1
C15B C14B H14C 114.1
C13B C14B H14D 114.1
C15B C14B H14D 114.1
H14C C14B H14D 111.3
C16B C15B C14B 88.9(5)
C16B C15B H15C 113.8
C14B C15B H15C 113.8
C16B C15B H15D 113.8
C14B C15B H15D 113.8
H15C C15B H15D 111.1
C13B C16B C15B 87.4(6)
C13B C16B H16C 114.1
C15B C16B H16C 114.1
C13B C16B H16D 114.1
C15B C16B H16D 114.1
H16C C16B H16D 111.3
C44B C31B C32B 109.6(14)
C44B C31B C11B 106.1(13)
C32B C31B C11B 104.5(12)
C44B C31B Br2B 111.3(12)
C32B C31B Br2B 112.0(10)
C11B C31B Br2B 112.8(11)
C33B C32B C37B 120.0
C33B C32B C31B 129.3(12)
C37B C32B C31B 110.6(12)
C32B C33B C34B 120.0
C32B C33B H33B 120.0
C34B C33B H33B 120.0
C35B C34B C33B 120.0
C35B C34B H34B 120.0
C33B C34B H34B 120.0
C36B C35B C34B 120.0
C36B C35B H35B 120.0
C34B C35B H35B 120.0
C35B C36B C37B 120.0
C35B C36B H36B 120.0
C37B C36B H36B 120.0
C36B C37B C32B 120.0
C36B C37B C38B 126.5(12)
C32B C37B C38B 113.1(12)
C39B C38B C37B 111.1(13)
C39B C38B C10B 109.2(14)
C37B C38B C10B 107.3(11)
C39B C38B H38B 109.7
C37B C38B H38B 109.7
C10B C38B H38B 109.7
C40B C39B C44B 120.0
C40B C39B C38B 128.3(15)
C44B C39B C38B 110.9(15)
C41B C40B C39B 120.0
C41B C40B H40B 120.0
C39B C40B H40B 120.0
C40B C41B C42B 120.0
C40B C41B H41B 120.0
C42B C41B H41B 120.0
C43B C42B C41B 120.0
C43B C42B H42B 120.0
C41B C42B H42B 120.0
C44B C43B C42B 120.0
C44B C43B H43B 120.0
C42B C43B H43B 120.0
C43B C44B C39B 120.0
C43B C44B C31B 125.8(15)
C39B C44B C31B 113.6(15)
C1B N1B C5B 130(4)
C1B N1B C4B 110(3)
C5B N1B C4B 120(3)
C13B N2B C12B 131(3)
C13B N2B C9B 118(3)
C12B N2B C9B 110(3)
C3B S1B C10B 104.3(9)
C2B S2B C11B 102.0(10)
C18B C17B C30B 122.7(6)
C18B C17B Br1B 120.1(5)
C30B C17B Br1B 117.2(5)
C19B C18B C23B 119.7(5)
C19B C18B C17B 122.2(7)
C23B C18B C17B 118.1(6)
C18B C19B C20B 120.3(6)
C18B C19B H19B 119.9
C20B C19B H19B 119.9
C21B C20B C19B 119.9(6)
C21B C20B H20B 120.0
C19B C20B H20B 120.0
C22B C21B C20B 119.8(7)
C22B C21B H21B 120.1
C20B C21B H21B 120.1
C21B C22B C23B 120.2(6)
C21B C22B H22B 119.9
C23B C22B H22B 119.9
C22B C23B C18B 120.0(5)
C22B C23B C24B 119.0(7)
C18B C23B C24B 120.9(6)
C25B C24B C23B 120.8(7)
C25B C24B H24B 119.6
C23B C24B H24B 119.6
C24B C25B C30B 119.8(7)
C24B C25B C26B 121.0(8)
C30B C25B C26B 118.2(7)
C27B C26B C25B 121.6(8)
C27B C26B H26B 119.2
C25B C26B H26B 119.2
C26B C27B C28B 120.5(7)
C26B C27B H27B 119.7
C28B C27B H27B 119.7
C29B C28B C27B 120.9(7)
C29B C28B H28B 119.6
C27B C28B H28B 119.6
C28B C29B C30B 120.9(8)
C28B C29B H29B 119.5
C30B C29B H29B 119.5
C17B C30B C25B 117.3(6)
C17B C30B C29B 124.5(8)
C25B C30B C29B 117.8(7)

loop_
_geom_bond_atom_site_label_1
_geom_bond_atom_site_label_2
_geom_bond_distance
C1A O1A 1.201(3)
C1A N1A 1.379(10)
C1A C2A 1.535(6)
C2A C3A 1.561(6)
C2A C24A 1.581(4)
C2A S2A 1.842(5)
C3A C4A 1.536(6)
C3A C17A 1.586(4)
C3A S1A 1.830(5)
C4A O2A 1.200(3)
C4A N1A 1.373(12)
C5A N1A 1.497(12)
C5A C8A 1.528(5)
C5A C6A 1.535(5)
C5A H5A 1.0000
C6A C7A 1.552(6)
C6A H6A 0.9900
C6A H6B 0.9900
C7A C8A 1.547(5)
C7A H7A 0.9900
C7A H7B 0.9900
C8A H8A 0.9900
C8A H8B 0.9900
C9A O3A 1.203(3)
C9A N2A 1.365(13)
C9A C10A 1.494(6)
C10A C11A 1.333(6)
C10A S1A 1.719(6)
C11A C12A 1.513(7)
C11A S2A 1.722(5)
C12A O4A 1.200(3)
C12A N2A 1.395(12)
C13A N2A 1.473(13)
C13A C14A 1.531(5)
C13A C16A 1.535(5)
C13A H13A 1.0000
C14A C15A 1.544(6)
C14A H14A 0.9900
C14A H14B 0.9900
C15A C16A 1.541(5)
C15A H15A 0.9900
C15A H15B 0.9900
C16A H16A 0.9900
C16A H16B 0.9900
C17A C18A 1.510(6)
C17A C30A 1.528(6)
C17A Br1A 1.939(4)
C18A C23A 1.407(6)
C18A C19A 1.408(7)
C19A C20A 1.372(7)
C19A H19A 0.9500
C20A C21A 1.374(7)
C20A H20A 0.9500
C21A C22A 1.390(7)
C21A H21A 0.9500
C22A C23A 1.385(6)
C22A H22A 0.9500
C23A C24A 1.509(6)
C24A C25A 1.514(6)
C24A H24A 1.0000
C25A C26A 1.372(6)
C25A C30A 1.398(6)
C26A C27A 1.376(7)
C26A H26A 0.9500
C27A C28A 1.385(7)
C27A H27A 0.9500
C28A C29A 1.393(7)
C28A H28A 0.9500
C29A C30A 1.368(6)
C29A H29A 0.9500
C31A C32A 1.405(5)
C31A C44A 1.411(7)
C31A Br2A 1.902(4)
C32A C33A 1.3900
C32A C37A 1.3900
C33A C34A 1.3900
C33A H33A 0.9500
C34A C35A 1.3900
C34A H34A 0.9500
C35A C36A 1.3900
C35A H35A 0.9500
C36A C37A 1.3900
C36A H36A 0.9500
C37A C38A 1.398(5)
C38A C39A 1.396(7)
C38A H38A 0.9500
C39A C44A 1.427(6)
C39A C40A 1.432(6)
C40A C41A 1.334(7)
C40A H40A 0.9500
C41A C42A 1.401(7)
C41A H41A 0.9500
C42A C43A 1.356(6)
C42A H42A 0.9500
C43A C44A 1.429(6)
C43A H43A 0.9500
C1B O1B 1.201(3)
C1B N1B 1.34(4)
C1B C2B 1.53(3)
C2B C3B 1.32(2)
C2B S2B 1.68(2)
C3B C4B 1.52(3)
C3B S1B 1.70(2)
C4B O2B 1.201(3)
C4B N1B 1.49(4)
C5B N1B 1.36(4)
C5B C8B 1.526(6)
C5B C6B 1.534(6)
C5B H5B 1.0000
C6B C7B 1.550(7)
C6B H6C 0.9900
C6B H6D 0.9900
C7B C8B 1.545(6)
C7B H7C 0.9900
C7B H7D 0.9900
C8B H8C 0.9900
C8B H8D 0.9900
C9B O3B 1.201(3)
C9B N2B 1.44(4)
C9B C10B 1.536(6)
C10B C11B 1.54(2)
C10B C38B 1.584(5)
C10B S1B 1.843(19)
C11B C12B 1.535(6)
C11B C31B 1.584(5)
C11B S2B 1.84(2)
C12B O4B 1.201(3)
C12B N2B 1.42(4)
C13B N2B 1.42(5)
C13B C14B 1.530(6)
C13B C16B 1.533(7)
C13B H13B 1.0000
C14B C15B 1.543(7)
C14B H14C 0.9900
C14B H14D 0.9900
C15B C16B 1.540(6)
C15B H15C 0.9900
C15B H15D 0.9900
C16B H16C 0.9900
C16B H16D 0.9900
C31B C44B 1.549(19)
C31B C32B 1.57(2)
C31B Br2B 1.943(15)
C32B C33B 1.3900
C32B C37B 1.3900
C33B C34B 1.3900
C33B H33B 0.9500
C34B C35B 1.3900
C34B H34B 0.9500
C35B C36B 1.3900
C35B H35B 0.9500
C36B C37B 1.3900
C36B H36B 0.9500
C37B C38B 1.511(18)
C38B C39B 1.484(18)
C38B H38B 1.0000
C39B C40B 1.3900
C39B C44B 1.3900
C40B C41B 1.3900
C40B H40B 0.9500
C41B C42B 1.3900
C41B H41B 0.9500
C42B C43B 1.3900
C42B H42B 0.9500
C43B C44B 1.3900
C43B H43B 0.9500
C17B C18B 1.405(7)
C17B C30B 1.412(8)
C17B Br1B 1.902(6)
C18B C19B 1.389(5)
C18B C23B 1.392(4)
C19B C20B 1.391(5)
C19B H19B 0.9500
C20B C21B 1.390(5)
C20B H20B 0.9500
C21B C22B 1.389(5)
C21B H21B 0.9500
C22B C23B 1.389(5)
C22B H22B 0.9500
C23B C24B 1.398(7)
C24B C25B 1.397(8)
C24B H24B 0.9500
C25B C30B 1.428(7)
C25B C26B 1.433(8)
C26B C27B 1.333(8)
C26B H26B 0.9500
C27B C28B 1.400(8)
C27B H27B 0.9500
C28B C29B 1.356(8)
C28B H28B 0.9500
C29B C30B 1.429(8)
C29B H29B 0.9500

loop_
_geom_torsion_atom_site_label_1
_geom_torsion_atom_site_label_2
_geom_torsion_atom_site_label_3
_geom_torsion_atom_site_label_4
_geom_torsion
O1A C1A C2A C3A -178.7(8)
N1A C1A C2A C3A -1.4(7)
O1A C1A C2A C24A -61.7(9)
N1A C1A C2A C24A 115.5(6)
O1A C1A C2A S2A 53.2(9)
N1A C1A C2A S2A -129.6(6)
C1A C2A C3A C4A 0.0(5)
C24A C2A C3A C4A -116.3(4)
S2A C2A C3A C4A 116.8(4)
C1A C2A C3A C17A 116.9(4)
C24A C2A C3A C17A 0.6(4)
S2A C2A C3A C17A -126.3(3)
C1A C2A C3A S1A -115.1(4)
C24A C2A C3A S1A 128.6(3)
S2A C2A C3A S1A 1.7(4)
C2A C3A C4A O2A -179.7(5)
C17A C3A C4A O2A 64.6(7)
S1A C3A C4A O2A -55.0(6)
C2A C3A C4A N1A 1.4(6)
C17A C3A C4A N1A -114.2(6)
S1A C3A C4A N1A 126.1(6)
N1A C5A C6A C7A 146.8(8)
C8A C5A C6A C7A 21.0(5)
C5A C6A C7A C8A -20.8(5)
N1A C5A C8A C7A -143.1(9)
C6A C5A C8A C7A -21.1(5)
C6A C7A C8A C5A 20.9(5)
O3A C9A C10A C11A 179.4(8)
N2A C9A C10A C11A -2.0(6)
O3A C9A C10A S1A -2.5(10)
N2A C9A C10A S1A 176.1(5)
C9A C10A C11A C12A 1.5(5)
S1A C10A C11A C12A -176.6(4)
C9A C10A C11A S2A 178.7(4)
S1A C10A C11A S2A 0.6(7)
C10A C11A C12A O4A 175.5(6)
S2A C11A C12A O4A -1.8(9)
C10A C11A C12A N2A -0.5(6)
S2A C11A C12A N2A -177.8(5)
N2A C13A C14A C15A -145.0(8)
C16A C13A C14A C15A -20.9(5)
C13A C14A C15A C16A 20.9(5)
N2A C13A C16A C15A 148.0(10)
C14A C13A C16A C15A 21.0(5)
C14A C15A C16A C13A -20.8(5)
C4A C3A C17A C18A 170.6(4)
C2A C3A C17A C18A 58.1(4)
S1A C3A C17A C18A -73.9(4)
C4A C3A C17A C30A 53.8(5)
C2A C3A C17A C30A -58.7(4)
S1A C3A C17A C30A 169.3(3)
C4A C3A C17A Br1A -67.6(4)
C2A C3A C17A Br1A 179.9(3)
S1A C3A C17A Br1A 47.9(4)
C30A C17A C18A C23A 51.6(5)
C3A C17A C18A C23A -62.7(4)
Br1A C17A C18A C23A 174.7(3)
C30A C17A C18A C19A -132.8(7)
C3A C17A C18A C19A 112.9(7)
Br1A C17A C18A C19A -9.7(8)
C23A C18A C19A C20A -1.5(13)
C17A C18A C19A C20A -176.9(8)
C18A C19A C20A C21A -0.7(16)
C19A C20A C21A C22A 2.0(16)
C20A C21A C22A C23A -1.0(14)
C21A C22A C23A C18A -1.2(11)
C21A C22A C23A C24A 174.4(7)
C19A C18A C23A C22A 2.5(8)
C17A C18A C23A C22A 178.5(5)
C19A C18A C23A C24A -173.7(6)
C17A C18A C23A C24A 2.4(5)
C22A C23A C24A C25A 129.6(6)
C18A C23A C24A C25A -54.5(5)
C22A C23A C24A C2A -116.8(6)
C18A C23A C24A C2A 59.1(4)
C1A C2A C24A C23A -172.3(4)
C3A C2A C24A C23A -58.3(4)
S2A C2A C24A C23A 75.7(3)
C1A C2A C24A C25A -56.8(5)
C3A C2A C24A C25A 57.1(4)
S2A C2A C24A C25A -168.9(3)
C23A C24A C25A C26A -133.0(6)
C2A C24A C25A C26A 113.5(6)
C23A C24A C25A C30A 53.1(6)
C2A C24A C25A C30A -60.4(6)
C30A C25A C26A C27A 0.5(10)
C24A C25A C26A C27A -173.0(5)
C25A C26A C27A C28A 0.1(9)
C26A C27A C28A C29A -0.6(8)
C27A C28A C29A C30A 0.5(10)
C28A C29A C30A C25A 0.2(11)
C28A C29A C30A C17A 172.2(6)
C26A C25A C30A C29A -0.7(10)
C24A C25A C30A C29A 173.5(6)
C26A C25A C30A C17A -173.9(6)
C24A C25A C30A C17A 0.3(7)
C18A C17A C30A C29A 134.5(7)
C3A C17A C30A C29A -111.8(7)
Br1A C17A C30A C29A 10.9(9)
C18A C17A C30A C25A -53.0(6)
C3A C17A C30A C25A 60.8(6)
Br1A C17A C30A C25A -176.6(4)
O2A C4A N1A C1A 178.6(7)
C3A C4A N1A C1A -2.6(9)
O2A C4A N1A C5A -5.4(13)
C3A C4A N1A C5A 173.5(8)
O1A C1A N1A C4A 179.7(9)
C2A C1A N1A C4A 2.5(9)
O1A C1A N1A C5A 3.4(14)
C2A C1A N1A C5A -173.7(7)
C8A C5A N1A C4A 46.7(13)
C6A C5A N1A C4A -61.0(11)
C8A C5A N1A C1A -137.5(8)
C6A C5A N1A C1A 114.8(9)
O3A C9A N2A C12A -179.7(8)
C10A C9A N2A C12A 1.8(8)
O3A C9A N2A C13A 8.4(13)
C10A C9A N2A C13A -170.2(7)
O4A C12A N2A C9A -176.8(7)
C11A C12A N2A C9A -0.9(8)
O4A C12A N2A C13A -4.8(13)
C11A C12A N2A C13A 171.1(7)
C14A C13A N2A C9A -132.1(8)
C16A C13A N2A C9A 118.7(8)
C14A C13A N2A C12A 56.8(10)
C16A C13A N2A C12A -52.4(13)
C11A C10A S1A C3A 39.0(5)
C9A C10A S1A C3A -138.8(4)
C4A C3A S1A C10A -150.9(3)
C2A C3A S1A C10A -36.4(4)
C17A C3A S1A C10A 90.2(3)
C10A C11A S2A C2A -38.3(5)
C12A C11A S2A C2A 138.5(4)
C1A C2A S2A C11A 151.3(3)
C3A C2A S2A C11A 34.1(4)
C24A C2A S2A C11A -93.5(3)
C44A C31A C32A C33A 179.6(4)
Br2A C31A C32A C33A -1.9(5)
C44A C31A C32A C37A 2.6(6)
Br2A C31A C32A C37A -178.9(2)
C37A C32A C33A C34A 0.0
C31A C32A C33A C34A -176.9(4)
C32A C33A C34A C35A 0.0
C33A C34A C35A C36A 0.0
C34A C35A C36A C37A 0.0
C35A C36A C37A C32A 0.0
C35A C36A C37A C38A -178.2(4)
C33A C32A C37A C36A 0.0
C31A C32A C37A C36A 177.0(4)
C33A C32A C37A C38A 178.1(4)
C31A C32A C37A C38A -4.8(5)
C36A C37A C38A C39A -178.0(4)
C32A C37A C38A C39A 3.8(6)
C37A C38A C39A C44A -0.4(7)
C37A C38A C39A C40A 179.0(5)
C38A C39A C40A C41A -176.0(6)
C44A C39A C40A C41A 3.3(8)
C39A C40A C41A C42A -0.6(9)
C40A C41A C42A C43A -1.6(9)
C41A C42A C43A C44A 1.0(9)
C32A C31A C44A C39A 0.6(7)
Br2A C31A C44A C39A -177.9(3)
C32A C31A C44A C43A -176.5(5)
Br2A C31A C44A C43A 5.0(7)
C38A C39A C44A C31A -1.8(7)
C40A C39A C44A C31A 178.8(5)
C38A C39A C44A C43A 175.5(5)
C40A C39A C44A C43A -3.8(7)
C42A C43A C44A C31A 178.9(6)
C42A C43A C44A C39A 1.8(8)
O1B C1B C2B C3B -179(3)
N1B C1B C2B C3B 9(3)
O1B C1B C2B S2B 0(4)
N1B C1B C2B S2B -172(2)
C1B C2B C3B C4B -6(2)
S2B C2B C3B C4B 175.0(18)
C1B C2B C3B S1B -172.8(18)
S2B C2B C3B S1B 8(3)
C2B C3B C4B O2B -168(3)
S1B C3B C4B O2B -1(4)
C2B C3B C4B N1B 2(3)
S1B C3B C4B N1B 169.1(19)
N1B C5B C6B C7B 146(4)
C8B C5B C6B C7B 17.7(17)
C5B C6B C7B C8B -17.5(17)
N1B C5B C8B C7B -154(4)
C6B C5B C8B C7B -17.7(17)
C6B C7B C8B C5B 17.5(17)
O3B C9B C10B C11B -180(3)
N2B C9B C10B C11B 3(2)
O3B C9B C10B C38B 65(4)
N2B C9B C10B C38B -112(2)
O3B C9B C10B S1B -49(3)
N2B C9B C10B S1B 134(2)
C9B C10B C11B C12B 4(2)
C38B C10B C11B C12B 119.0(16)
S1B C10B C11B C12B -118.4(16)
C9B C10B C11B C31B -115.7(16)
C38B C10B C11B C31B -0.3(16)
S1B C10B C11B C31B 122.3(12)
C9B C10B C11B S2B 116.6(15)
C38B C10B C11B S2B -128.0(11)
S1B C10B C11B S2B -5.5(17)
C10B C11B C12B O4B -175(3)
C31B C11B C12B O4B -57(3)
S2B C11B C12B O4B 60(3)
C10B C11B C12B N2B -10(3)
C31B C11B C12B N2B 108(2)
S2B C11B C12B N2B -134(2)
N2B C13B C14B C15B -142(3)
C16B C13B C14B C15B -19.6(17)
C13B C14B C15B C16B 19.5(17)
N2B C13B C16B C15B 138(3)
C14B C13B C16B C15B 19.6(17)
C14B C15B C16B C13B -19.5(17)
C12B C11B C31B C44B -57(2)
C10B C11B C31B C44B 56.6(17)
S2B C11B C31B C44B -170.7(13)
C12B C11B C31B C32B -173.3(15)
C10B C11B C31B C32B -59.3(15)
S2B C11B C31B C32B 73.4(14)
C12B C11B C31B Br2B 64.7(17)
C10B C11B C31B Br2B 178.7(10)
S2B C11B C31B Br2B -48.6(13)
C44B C31B C32B C33B 134.2(14)
C11B C31B C32B C33B -112.4(13)
Br2B C31B C32B C33B 10.1(16)
C44B C31B C32B C37B -49.5(15)
C11B C31B C32B C37B 63.9(13)
Br2B C31B C32B C37B -173.6(8)
C37B C32B C33B C34B 0.0
C31B C32B C33B C34B 176.0(15)
C32B C33B C34B C35B 0.0
C33B C34B C35B C36B 0.0
C34B C35B C36B C37B 0.0
C35B C36B C37B C32B 0.0
C35B C36B C37B C38B -172.1(14)
C33B C32B C37B C36B 0.0
C31B C32B C37B C36B -176.7(12)
C33B C32B C37B C38B 173.1(13)
C31B C32B C37B C38B -3.6(13)
C36B C37B C38B C39B -128.3(15)
C32B C37B C38B C39B 59.2(16)
C36B C37B C38B C10B 112.4(13)
C32B C37B C38B C10B -60.2(13)
C9B C10B C38B C39B 54.7(19)
C11B C10B C38B C39B -60.2(16)
S1B C10B C38B C39B 168.7(12)
C9B C10B C38B C37B 175.2(15)
C11B C10B C38B C37B 60.3(15)
S1B C10B C38B C37B -70.7(13)
C37B C38B C39B C40B 133.8(14)
C10B C38B C39B C40B -108.0(16)
C37B C38B C39B C44B -56.6(16)
C10B C38B C39B C44B 61.6(14)
C44B C39B C40B C41B 0.0
C38B C39B C40B C41B 169(2)
C39B C40B C41B C42B 0.0
C40B C41B C42B C43B 0.0
C41B C42B C43B C44B 0.0
C42B C43B C44B C39B 0.0
C42B C43B C44B C31B -169.9(19)
C40B C39B C44B C43B 0.0
C38B C39B C44B C43B -170.6(16)
C40B C39B C44B C31B 171.1(17)
C38B C39B C44B C31B 0.5(15)
C32B C31B C44B C43B -137.2(13)
C11B C31B C44B C43B 110.4(15)
Br2B C31B C44B C43B -12.7(18)
C32B C31B C44B C39B 52.3(16)
C11B C31B C44B C39B -60.0(15)
Br2B C31B C44B C39B 176.9(9)
O1B C1B N1B C5B -1(6)
C2B C1B N1B C5B 172(3)
O1B C1B N1B C4B 179(3)
C2B C1B N1B C4B -7(4)
C8B C5B N1B C1B -120(4)
C6B C5B N1B C1B 124(4)
C8B C5B N1B C4B 60(4)
C6B C5B N1B C4B -57(5)
O2B C4B N1B C1B 174(3)
C3B C4B N1B C1B 4(3)
O2B C4B N1B C5B -5(5)
C3B C4B N1B C5B -176(3)
C14B C13B N2B C12B 65(5)
C16B C13B N2B C12B -40(5)
C14B C13B N2B C9B -123(3)
C16B C13B N2B C9B 132(3)
O4B C12B N2B C13B -8(5)
C11B C12B N2B C13B -175(3)
O4B C12B N2B C9B 179(3)
C11B C12B N2B C9B 12(3)
O3B C9B N2B C13B 0(5)
C10B C9B N2B C13B 177(3)
O3B C9B N2B C12B 174(4)
C10B C9B N2B C12B -10(3)
C2B C3B S1B C10B 27(2)
C4B C3B S1B C10B -138.3(18)
C9B C10B S1B C3B -147.4(13)
C11B C10B S1B C3B -25.1(16)
C38B C10B S1B C3B 97.7(12)
C3B C2B S2B C11B -40(2)
C1B C2B S2B C11B 141.5(18)
C12B C11B S2B C2B 148.1(13)
C10B C11B S2B C2B 34.7(14)
C31B C11B S2B C2B -92.9(12)
C30B C17B C18B C19B 179(3)
Br1B C17B C18B C19B -2(4)
C30B C17B C18B C23B -4(4)
Br1B C17B C18B C23B 175.0(15)
C23B C18B C19B C20B -2(6)
C17B C18B C19B C20B 175(3)
C18B C19B C20B C21B 2(7)
C19B C20B C21B C22B 1(7)
C20B C21B C22B C23B -4(6)
C21B C22B C23B C18B 4(5)
C21B C22B C23B C24B -179(3)
C19B C18B C23B C22B -1(4)
C17B C18B C23B C22B -178(2)
C19B C18B C23B C24B -178(3)
C17B C18B C23B C24B 5(3)
C22B C23B C24B C25B -177(3)
C18B C23B C24B C25B 0(3)
C23B C24B C25B C30B -6(4)
C23B C24B C25B C26B -174(2)
C24B C25B C26B C27B 169(3)
C30B C25B C26B C27B 0(4)
C25B C26B C27B C28B -1(4)
C26B C27B C28B C29B -1(4)
C27B C28B C29B C30B 3(5)
C18B C17B C30B C25B -2(4)
Br1B C17B C30B C25B 179(2)
C18B C17B C30B C29B 171(3)
Br1B C17B C30B C29B -8(4)
C24B C25B C30B C17B 7(4)
C26B C25B C30B C17B 175(3)
C24B C25B C30B C29B -166(3)
C26B C25B C30B C29B 2(5)
C28B C29B C30B C17B -176(3)
C28B C29B C30B C25B -4(5)
